data_2019206
loop_
_publ_author_name
'Wade, Colin B.'
'Mohanty, Dillip K.'
'Squattrito, Philip J.'
'Amato, Nicholas J.'
'Kirschbaum, Kristin'

_publ_section_title
;
 A series of <i>N</i>-(2-phenylethyl)nitroaniline derivatives as
 precursors for slow and sustained nitric oxide release agents
;
_journal_coeditor_code CU3041
_journal_issue 11
_journal_name_full 'Acta Crystallographica Section C'
_journal_page_first 1383
_journal_page_last 1389
_journal_paper_doi 10.1107/S0108270113025869
_journal_volume 69
_journal_year 2013
_chemical_formula_moiety 'C22 H22 N4 O4'
_chemical_formula_sum 'C22 H22 N4 O4'
_chemical_formula_weight 406.44
_chemical_melting_point 408
_chemical_name_common 2,4-dinitro-1,5-bis-N-(2-phenylethyl)aminobenzene
_chemical_name_systematic
;
4,6-Dinitro-<i>N</i>,<i>N</i>'-bis(2-phenylethyl)benzene-1,3-diamine
;
_space_group_IT_number 2
_symmetry_cell_setting triclinic
_symmetry_space_group_name_Hall '-P 1'
_symmetry_space_group_name_H-M 'P -1'
_atom_sites_solution_hydrogens difmap
_atom_sites_solution_primary direct
_atom_sites_solution_secondary difmap
_audit_creation_method SHELXL97
_cell_angle_alpha 93.4660(10)
_cell_angle_beta 106.5950(10)
_cell_angle_gamma 106.9320(10)
_cell_formula_units_Z 2
_cell_length_a 8.1121(7)
_cell_length_b 10.1819(8)
_cell_length_c 13.1018(11)
_cell_measurement_reflns_used 17364
_cell_measurement_temperature 100(2)
_cell_measurement_theta_max 32.65
_cell_measurement_theta_min 2.468
_cell_volume 979.88(14)
_computing_cell_refinement 'APEX2 (Bruker, 2005)'
_computing_data_collection 'APEX2 (Bruker, 2005)'
_computing_data_reduction 'APEX2 (Bruker, 2005)'
_computing_molecular_graphics 'CrystalMaker (Palmer, 2013)'
_computing_publication_material 'APEX2 (Bruker, 2005)'
_computing_structure_refinement 'SHELXL97 (Sheldrick, 2008)'
_computing_structure_solution 'SHELXS97 (Sheldrick, 2008)'
_diffrn_ambient_temperature 100(2)
_diffrn_measured_fraction_theta_full 1.000
_diffrn_measured_fraction_theta_max 0.928
_diffrn_measurement_device_type 'Bruker APEX DUO CCD area-detector'
_diffrn_measurement_method \w
_diffrn_radiation_monochromator graphite
_diffrn_radiation_source 'sealed tube'
_diffrn_radiation_type MoK\a
_diffrn_radiation_wavelength 0.71073
_diffrn_reflns_av_R_equivalents 0.0184
_diffrn_reflns_av_sigmaI/netI 0.0259
_diffrn_reflns_limit_h_max 12
_diffrn_reflns_limit_h_min -12
_diffrn_reflns_limit_k_max 15
_diffrn_reflns_limit_k_min -15
_diffrn_reflns_limit_l_max 19
_diffrn_reflns_limit_l_min -19
_diffrn_reflns_number 17364
_diffrn_reflns_theta_full 26.00
_diffrn_reflns_theta_max 33.03
_diffrn_reflns_theta_min 1.64
_exptl_absorpt_coefficient_mu 0.097
_exptl_absorpt_correction_T_max 0.9952
_exptl_absorpt_correction_T_min 0.9809
_exptl_absorpt_correction_type multi-scan
_exptl_absorpt_process_details '(SADABS; Sheldrick, 1996)'
_exptl_crystal_colour orange
_exptl_crystal_density_diffrn 1.378
_exptl_crystal_density_method 'not measured'
_exptl_crystal_description parallelpiped
_exptl_crystal_F_000 428
_exptl_crystal_size_max 0.20
_exptl_crystal_size_mid 0.10
_exptl_crystal_size_min 0.05
_refine_diff_density_max 0.572
_refine_diff_density_min -0.206
_refine_ls_extinction_method none
_refine_ls_goodness_of_fit_ref 1.031
_refine_ls_hydrogen_treatment refall
_refine_ls_matrix_type full
_refine_ls_number_parameters 359
_refine_ls_number_reflns 6868
_refine_ls_number_restraints 0
_refine_ls_restrained_S_all 1.031
_refine_ls_R_factor_all 0.0601
_refine_ls_R_factor_gt 0.0427
_refine_ls_shift/su_max 0.001
_refine_ls_shift/su_mean 0.000
_refine_ls_structure_factor_coef Fsqd
_refine_ls_weighting_details 'calc w = 1/[\s^2^(Fo^2^)+(0.0693P)^2^+0.1480P] where P=(Fo^2^+2Fc^2^)/3'
_refine_ls_weighting_scheme calc
_refine_ls_wR_factor_gt 0.1105
_refine_ls_wR_factor_ref 0.1207
_reflns_number_gt 5289
_reflns_number_total 6868
_reflns_threshold_expression I>2\s(I)
_cod_data_source_file cu3041.cif
_cod_data_source_block C22H22N4O4
_cod_original_sg_symbol_H-M P-1
_cod_database_code 2019206

loop_
_symmetry_equiv_pos_as_xyz
'x, y, z'
'-x, -y, -z'

loop_
_atom_site_type_symbol
_atom_site_label
_atom_site_fract_x
_atom_site_fract_y
_atom_site_fract_z
_atom_site_U_iso_or_equiv
_atom_site_adp_type
_atom_site_calc_flag
_atom_site_occupancy
_atom_site_symmetry_multiplicity
O O21 0.23044(11) 0.49365(8) -0.03714(6) 0.02254(17) Uani d 1 1
O O22 0.20579(10) 0.44974(8) 0.11874(6) 0.02074(16) Uani d 1 1
O O41 0.80203(11) 0.91022(8) 0.45448(6) 0.02101(16) Uani d 1 1
O O42 0.57135(10) 0.72779(8) 0.43962(6) 0.02098(16) Uani d 1 1
N N1 0.51043(11) 0.69381(9) -0.05088(6) 0.01446(15) Uani d 1 1
H H1 0.410(2) 0.6227(15) -0.0847(12) 0.029(4) Uiso d 1 1
N N2 0.28480(11) 0.52119(8) 0.06328(7) 0.01512(16) Uani d 1 1
N N4 0.67006(11) 0.80913(9) 0.39872(6) 0.01476(16) Uani d 1 1
N N5 0.86876(11) 1.00007(8) 0.28122(7) 0.01354(15) Uani d 1 1
H H5 0.905(2) 1.0156(17) 0.3538(14) 0.039(4) Uiso d 1 1
C C1 0.54668(12) 0.72552(9) 0.05682(7) 0.01225(16) Uani d 1 1
C C2 0.44289(12) 0.63957(9) 0.11528(7) 0.01285(16) Uani d 1 1
C C3 0.48939(12) 0.67177(9) 0.22604(7) 0.01303(16) Uani d 1 1
H H3 0.4177(19) 0.6132(15) 0.2631(11) 0.026(4) Uiso d 1 1
C C4 0.63377(12) 0.78684(9) 0.28394(7) 0.01247(16) Uani d 1 1
C C5 0.73706(12) 0.88063(9) 0.22938(7) 0.01228(16) Uani d 1 1
C C6 0.69047(12) 0.84309(9) 0.11745(7) 0.01281(16) Uani d 1 1
H H6 0.7613(18) 0.9005(14) 0.0809(11) 0.020(3) Uiso d 1 1
C C7 0.60110(13) 0.78288(10) -0.11463(8) 0.01417(17) Uani d 1 1
H H7A 0.5825(17) 0.7264(13) -0.1818(10) 0.015(3) Uiso d 1 1
H H7B 0.7300(18) 0.8193(13) -0.0770(10) 0.017(3) Uiso d 1 1
C C8 0.52363(14) 0.90188(11) -0.14096(8) 0.01701(18) Uani d 1 1
H H8B 0.5228(19) 0.9459(15) -0.0728(12) 0.025(4) Uiso d 1 1
H H8A 0.396(2) 0.8610(15) -0.1902(12) 0.027(4) Uiso d 1 1
C C9 0.63215(12) 1.00500(10) -0.19438(7) 0.01360(17) Uani d 1 1
C C10 0.59759(13) 0.98259(10) -0.30591(8) 0.01541(17) Uani d 1 1
H H10 0.501(2) 0.9015(16) -0.3492(12) 0.029(4) Uiso d 1 1
C C11 0.70127(14) 1.07599(11) -0.35487(8) 0.01895(19) Uani d 1 1
H H11 0.677(2) 1.0608(16) -0.4351(13) 0.032(4) Uiso d 1 1
C C12 0.84093(14) 1.19286(11) -0.29268(9) 0.0209(2) Uani d 1 1
H H12 0.915(2) 1.2594(18) -0.3244(14) 0.042(4) Uiso d 1 1
C C13 0.87739(14) 1.21631(11) -0.18180(9) 0.0208(2) Uani d 1 1
H H13 0.974(2) 1.2986(18) -0.1407(14) 0.039(4) Uiso d 1 1
C C14 0.77321(14) 1.12241(10) -0.13291(8) 0.01714(18) Uani d 1 1
H H14 0.796(2) 1.1411(16) -0.0549(13) 0.031(4) Uiso d 1 1
C C15 0.97367(13) 1.09930(10) 0.22897(8) 0.01359(16) Uani d 1 1
H H15A 1.0524(17) 1.0589(13) 0.2021(10) 0.013(3) Uiso d 1 1
H H15B 0.8901(18) 1.1204(14) 0.1646(11) 0.019(3) Uiso d 1 1
C C16 1.08512(12) 1.23457(10) 0.30761(8) 0.01436(17) Uani d 1 1
H H16B 1.1659(18) 1.2924(14) 0.2730(11) 0.021(3) Uiso d 1 1
H H16A 1.1643(18) 1.2117(14) 0.3725(11) 0.022(3) Uiso d 1 1
C C17 0.96790(12) 1.31233(9) 0.33662(7) 0.01351(17) Uani d 1 1
C C18 0.90244(13) 1.28766(10) 0.42395(8) 0.01619(18) Uani d 1 1
H H18 0.9416(18) 1.2227(14) 0.4720(11) 0.021(3) Uiso d 1 1
C C19 0.78662(14) 1.35502(11) 0.44617(8) 0.01860(19) Uani d 1 1
H H19 0.7421(18) 1.3349(14) 0.5078(11) 0.022(3) Uiso d 1 1
C C20 0.73618(14) 1.44989(11) 0.38173(9) 0.01931(19) Uani d 1 1
H H20 0.658(2) 1.4978(15) 0.4001(12) 0.028(4) Uiso d 1 1
C C21 0.80260(14) 1.47698(10) 0.29578(8) 0.01828(19) Uani d 1 1
H H21 0.7735(19) 1.5465(15) 0.2518(12) 0.024(3) Uiso d 1 1
C C22 0.91731(13) 1.40873(10) 0.27311(8) 0.01578(18) Uani d 1 1
H H22 0.9588(18) 1.4296(14) 0.2116(11) 0.019(3) Uiso d 1 1

loop_
_atom_site_aniso_label
_atom_site_aniso_U_11
_atom_site_aniso_U_22
_atom_site_aniso_U_33
_atom_site_aniso_U_12
_atom_site_aniso_U_13
_atom_site_aniso_U_23
O21 0.0230(4) 0.0213(4) 0.0153(3) -0.0007(3) 0.0019(3) 0.0029(3)
O22 0.0209(4) 0.0182(3) 0.0231(4) 0.0014(3) 0.0112(3) 0.0063(3)
O41 0.0254(4) 0.0195(3) 0.0137(3) 0.0027(3) 0.0045(3) 0.0013(3)
O42 0.0231(4) 0.0255(4) 0.0163(3) 0.0058(3) 0.0102(3) 0.0083(3)
N1 0.0166(4) 0.0142(3) 0.0116(3) 0.0029(3) 0.0051(3) 0.0021(3)
N2 0.0149(4) 0.0137(3) 0.0168(4) 0.0042(3) 0.0053(3) 0.0036(3)
N4 0.0178(4) 0.0165(4) 0.0129(3) 0.0083(3) 0.0062(3) 0.0043(3)
N5 0.0148(4) 0.0133(3) 0.0123(3) 0.0037(3) 0.0048(3) 0.0025(3)
C1 0.0134(4) 0.0130(4) 0.0128(4) 0.0063(3) 0.0053(3) 0.0037(3)
C2 0.0125(4) 0.0123(4) 0.0138(4) 0.0038(3) 0.0042(3) 0.0030(3)
C3 0.0139(4) 0.0136(4) 0.0147(4) 0.0066(3) 0.0064(3) 0.0047(3)
C4 0.0150(4) 0.0141(4) 0.0107(4) 0.0067(3) 0.0054(3) 0.0035(3)
C5 0.0127(4) 0.0126(4) 0.0136(4) 0.0064(3) 0.0047(3) 0.0032(3)
C6 0.0139(4) 0.0137(4) 0.0127(4) 0.0049(3) 0.0064(3) 0.0032(3)
C7 0.0157(4) 0.0159(4) 0.0130(4) 0.0061(3) 0.0065(3) 0.0037(3)
C8 0.0165(4) 0.0198(4) 0.0201(4) 0.0090(4) 0.0097(4) 0.0083(4)
C9 0.0130(4) 0.0148(4) 0.0160(4) 0.0070(3) 0.0060(3) 0.0043(3)
C10 0.0148(4) 0.0148(4) 0.0155(4) 0.0041(3) 0.0038(3) 0.0021(3)
C11 0.0209(5) 0.0220(5) 0.0179(4) 0.0090(4) 0.0093(4) 0.0066(4)
C12 0.0181(4) 0.0186(4) 0.0304(5) 0.0069(4) 0.0121(4) 0.0101(4)
C13 0.0149(4) 0.0137(4) 0.0306(5) 0.0034(3) 0.0043(4) 0.0010(4)
C14 0.0174(4) 0.0180(4) 0.0156(4) 0.0080(4) 0.0028(3) 0.0007(3)
C15 0.0138(4) 0.0142(4) 0.0147(4) 0.0052(3) 0.0064(3) 0.0038(3)
C16 0.0123(4) 0.0152(4) 0.0151(4) 0.0039(3) 0.0041(3) 0.0029(3)
C17 0.0126(4) 0.0125(4) 0.0134(4) 0.0027(3) 0.0026(3) 0.0008(3)
C18 0.0176(4) 0.0150(4) 0.0154(4) 0.0041(3) 0.0054(3) 0.0030(3)
C19 0.0195(4) 0.0186(4) 0.0178(4) 0.0045(4) 0.0081(4) 0.0013(3)
C20 0.0177(4) 0.0177(4) 0.0221(5) 0.0066(4) 0.0057(4) -0.0016(4)
C21 0.0192(4) 0.0155(4) 0.0191(4) 0.0067(4) 0.0035(4) 0.0021(3)
C22 0.0170(4) 0.0154(4) 0.0145(4) 0.0049(3) 0.0045(3) 0.0030(3)

loop_
_atom_type_symbol
_atom_type_description
_atom_type_scat_dispersion_real
_atom_type_scat_dispersion_imag
_atom_type_scat_source
C C 0.0033 0.0016 'International Tables Vol C Tables 4.2.6.8 and 6.1.1.4'
H H 0.0000 0.0000 'International Tables Vol C Tables 4.2.6.8 and 6.1.1.4'
N N 0.0061 0.0033 'International Tables Vol C Tables 4.2.6.8 and 6.1.1.4'
O O 0.0106 0.0060 'International Tables Vol C Tables 4.2.6.8 and 6.1.1.4'

loop_
_geom_angle_atom_site_label_1
_geom_angle_atom_site_label_2
_geom_angle_atom_site_label_3
_geom_angle
C1 N1 C7 124.07(8)
C1 N1 H1 115.8(10)
C7 N1 H1 119.0(10)
O22 N2 O21 121.71(8)
O22 N2 C2 119.42(8)
O21 N2 C2 118.88(8)
O42 N4 O41 121.81(8)
O42 N4 C4 119.44(8)
O41 N4 C4 118.75(8)
C5 N5 C15 124.42(8)
C5 N5 H5 118.4(10)
C15 N5 H5 116.8(10)
N1 C1 C6 121.20(8)
N1 C1 C2 122.14(8)
C6 C1 C2 116.66(8)
C3 C2 N2 116.57(8)
C3 C2 C1 120.46(8)
N2 C2 C1 122.94(8)
C4 C3 C2 121.62(8)
C4 C3 H3 119.5(8)
C2 C3 H3 118.9(9)
C3 C4 N4 116.64(8)
C3 C4 C5 120.48(8)
N4 C4 C5 122.85(8)
N5 C5 C6 120.81(8)
N5 C5 C4 122.58(8)
C6 C5 C4 116.58(8)
C1 C6 C5 124.07(8)
C1 C6 H6 118.1(8)
C5 C6 H6 117.8(8)
N1 C7 C8 111.96(8)
N1 C7 H7A 107.9(7)
C8 C7 H7A 108.4(8)
N1 C7 H7B 109.8(8)
C8 C7 H7B 110.4(8)
H7A C7 H7B 108.2(11)
C9 C8 C7 112.29(8)
C9 C8 H8B 111.3(8)
C7 C8 H8B 106.6(8)
C9 C8 H8A 109.2(8)
C7 C8 H8A 108.3(8)
H8B C8 H8A 109.0(12)
C14 C9 C10 118.74(9)
C14 C9 C8 120.54(9)
C10 C9 C8 120.69(9)
C11 C10 C9 120.67(9)
C11 C10 H10 119.9(9)
C9 C10 H10 119.4(9)
C12 C11 C10 119.99(9)
C12 C11 H11 118.8(9)
C10 C11 H11 121.2(9)
C13 C12 C11 120.05(9)
C13 C12 H12 118.1(10)
C11 C12 H12 121.8(10)
C12 C13 C14 119.84(9)
C12 C13 H13 118.5(10)
C14 C13 H13 121.7(10)
C9 C14 C13 120.72(9)
C9 C14 H14 119.6(9)
C13 C14 H14 119.6(9)
N5 C15 C16 110.11(8)
N5 C15 H15A 110.3(7)
C16 C15 H15A 111.1(7)
N5 C15 H15B 109.9(8)
C16 C15 H15B 108.9(8)
H15A C15 H15B 106.3(11)
C17 C16 C15 112.77(8)
C17 C16 H16B 109.9(8)
C15 C16 H16B 107.2(8)
C17 C16 H16A 111.8(8)
C15 C16 H16A 108.2(8)
H16B C16 H16A 106.7(11)
C18 C17 C22 118.37(9)
C18 C17 C16 121.76(8)
C22 C17 C16 119.84(8)
C19 C18 C17 121.00(9)
C19 C18 H18 119.6(8)
C17 C18 H18 119.4(8)
C20 C19 C18 120.00(9)
C20 C19 H19 121.0(8)
C18 C19 H19 119.0(8)
C21 C20 C19 119.56(9)
C21 C20 H20 121.8(9)
C19 C20 H20 118.6(9)
C20 C21 C22 120.38(9)
C20 C21 H21 120.7(8)
C22 C21 H21 118.8(8)
C21 C22 C17 120.68(9)
C21 C22 H22 117.6(8)
C17 C22 H22 121.7(8)

loop_
_geom_bond_atom_site_label_1
_geom_bond_atom_site_label_2
_geom_bond_distance
O21 N2 1.2475(11)
O22 N2 1.2354(10)
O41 N4 1.2489(11)
O42 N4 1.2356(10)
N1 C1 1.3544(12)
N1 C7 1.4543(12)
N1 H1 0.891(15)
N2 C2 1.4363(12)
N4 C4 1.4376(12)
N5 C5 1.3456(12)
N5 C15 1.4592(12)
N5 H5 0.900(17)
C1 C6 1.4025(13)
C1 C2 1.4428(12)
C2 C3 1.3832(13)
C3 C4 1.3805(13)
C3 H3 0.961(14)
C4 C5 1.4434(12)
C5 C6 1.4039(13)
C6 H6 0.947(14)
C7 C8 1.5337(14)
C7 H7A 0.969(13)
C7 H7B 0.965(13)
C8 C9 1.5065(13)
C8 H8B 0.977(14)
C8 H8A 1.000(15)
C9 C14 1.3956(13)
C9 C10 1.3980(13)
C10 C11 1.3925(13)
C10 H10 0.966(15)
C11 C12 1.3905(15)
C11 H11 1.006(16)
C12 C13 1.3880(16)
C12 H12 0.965(17)
C13 C14 1.3968(15)
C13 H13 0.963(17)
C14 H14 0.980(16)
C15 C16 1.5320(13)
C15 H15A 0.983(13)
C15 H15B 0.999(13)
C16 C17 1.5113(13)
C16 H16B 0.979(14)
C16 H16A 0.994(14)
C17 C18 1.3995(13)
C17 C22 1.4009(13)
C18 C19 1.3948(14)
C18 H18 0.996(14)
C19 C20 1.3945(15)
C19 H19 0.983(14)
C20 C21 1.3900(15)
C20 H20 0.974(15)
C21 C22 1.3952(14)
C21 H21 0.978(14)
C22 H22 0.971(13)

loop_
_geom_hbond_atom_site_label_D
_geom_hbond_atom_site_label_H
_geom_hbond_atom_site_label_A
_geom_hbond_site_symmetry_A
_geom_hbond_distance_DH
_geom_hbond_distance_HA
_geom_hbond_distance_DA
_geom_hbond_angle_DHA
N1 H1 O21 . 0.891(15) 1.935(15) 2.6318(11) 133.8(13)
N5 H5 O41 . 0.900(17) 1.967(16) 2.6358(11) 129.8(14)
N5 H5 O41 2_776 0.900(17) 2.800(17) 3.5877(11) 146.8(13)

loop_
_geom_torsion_atom_site_label_1
_geom_torsion_atom_site_label_2
_geom_torsion_atom_site_label_3
_geom_torsion_atom_site_label_4
_geom_torsion
C7 N1 C1 C6 -6.57(14)
C7 N1 C1 C2 174.69(8)
O22 N2 C2 C3 -4.46(12)
O21 N2 C2 C3 175.24(8)
O22 N2 C2 C1 177.78(8)
O21 N2 C2 C1 -2.53(13)
N1 C1 C2 C3 176.93(8)
C6 C1 C2 C3 -1.86(13)
N1 C1 C2 N2 -5.39(14)
C6 C1 C2 N2 175.82(8)
N2 C2 C3 C4 -177.06(8)
C1 C2 C3 C4 0.76(14)
C2 C3 C4 N4 -179.52(8)
C2 C3 C4 C5 2.36(13)
O42 N4 C4 C3 -1.13(12)
O41 N4 C4 C3 178.37(8)
O42 N4 C4 C5 176.93(8)
O41 N4 C4 C5 -3.57(13)
C15 N5 C5 C6 -0.22(13)
C15 N5 C5 C4 -178.58(8)
C3 C4 C5 N5 174.25(8)
N4 C4 C5 N5 -3.74(13)
C3 C4 C5 C6 -4.17(13)
N4 C4 C5 C6 177.83(8)
N1 C1 C6 C5 -178.97(8)
C2 C1 C6 C5 -0.17(13)
N5 C5 C6 C1 -175.36(8)
C4 C5 C6 C1 3.10(13)
C1 N1 C7 C8 -79.33(11)
N1 C7 C8 C9 172.60(8)
C7 C8 C9 C14 -92.60(11)
C7 C8 C9 C10 85.24(11)
C14 C9 C10 C11 -0.33(14)
C8 C9 C10 C11 -178.21(9)
C9 C10 C11 C12 0.07(15)
C10 C11 C12 C13 0.16(15)
C11 C12 C13 C14 -0.14(15)
C10 C9 C14 C13 0.36(14)
C8 C9 C14 C13 178.24(9)
C12 C13 C14 C9 -0.13(15)
C5 N5 C15 C16 169.34(8)
N5 C15 C16 C17 -66.94(10)
C15 C16 C17 C18 89.20(11)
C15 C16 C17 C22 -88.67(10)
C22 C17 C18 C19 1.31(14)
C16 C17 C18 C19 -176.60(9)
C17 C18 C19 C20 -0.80(15)
C18 C19 C20 C21 -0.24(15)
C19 C20 C21 C22 0.74(15)
C20 C21 C22 C17 -0.22(15)
C18 C17 C22 C21 -0.80(14)
C16 C17 C22 C21 177.15(9)
